data_4085923
loop_
_publ_author_name
'Lichtenberg, Crispin'
'Adelhardt, Mario'
'W\"orle, Michael'
'B\"uttner, Torsten'
'Meyer, Karsten'
'Gr\"utzmacher, Hansj\"org'

_publ_section_title
;
 Mono- and Dinuclear Neutral and Cationic Iron(II) Compounds Supported by
 an Amidinato-diolefin Ligand: Characterization and Catalytic Application
;
_journal_issue 12
_journal_name_full Organometallics
_journal_page_first 3079
_journal_paper_doi 10.1021/acs.organomet.5b00395
_journal_volume 34
_journal_year 2015
_chemical_formula_moiety 'C53 H63 Br2 Fe N3'
_chemical_formula_sum 'C53 H63 Br2 Fe N3'
_chemical_formula_weight 957.73
_chemical_name_systematic
; 
 ? 
;
_space_group_IT_number 15
_symmetry_cell_setting monoclinic
_symmetry_space_group_name_Hall '-C 2yc'
_symmetry_space_group_name_H-M 'C 1 2/c 1'
_atom_sites_solution_hydrogens geom
_atom_sites_solution_primary direct
_atom_sites_solution_secondary difmap
_audit_creation_method SHELXL-97
_cell_angle_alpha 90.00
_cell_angle_beta 113.968(4)
_cell_angle_gamma 90.00
_cell_formula_units_Z 8
_cell_length_a 40.2430(12)
_cell_length_b 15.3735(4)
_cell_length_c 17.0453(5)
_cell_measurement_reflns_used 18616
_cell_measurement_temperature 101.9(4)
_cell_measurement_theta_max 30.5140
_cell_measurement_theta_min 3.0730
_cell_volume 9636.2(6)
_computing_cell_refinement
;
CrysAlisPro, Agilent Technologies,
Version 1.171.36.28 (release 01-02-2013 CrysAlis171 .NET)
(compiled Feb  1 2013,16:14:44)
;
_computing_data_collection
;
CrysAlisPro, Agilent Technologies,
Version 1.171.36.28 (release 01-02-2013 CrysAlis171 .NET)
(compiled Feb  1 2013,16:14:44)
;
_computing_data_reduction
;
CrysAlisPro, Agilent Technologies,
Version 1.171.36.28 (release 01-02-2013 CrysAlis171 .NET)
(compiled Feb  1 2013,16:14:44)
;
_computing_molecular_graphics 'Bruker SHELXTL'
_computing_publication_material 'Bruker SHELXTL'
_computing_structure_refinement 'SHELXL-97 (Sheldrick, 2008)'
_computing_structure_solution 'SHELXS-97 (Sheldrick, 2008)'
_diffrn_ambient_temperature 101.9(4)
_diffrn_detector_area_resol_mean 16.0839
_diffrn_measured_fraction_theta_full 0.999
_diffrn_measured_fraction_theta_max 0.999
_diffrn_measurement_device_type 'Xcalibur, Sapphire3'
_diffrn_measurement_method '\w scans'
_diffrn_radiation_monochromator graphite
_diffrn_radiation_source 'fine-focus sealed tube'
_diffrn_radiation_type MoK\a
_diffrn_radiation_wavelength 0.71073
_diffrn_reflns_av_R_equivalents 0.0342
_diffrn_reflns_av_sigmaI/netI 0.0288
_diffrn_reflns_limit_h_max 53
_diffrn_reflns_limit_h_min -52
_diffrn_reflns_limit_k_max 20
_diffrn_reflns_limit_k_min -20
_diffrn_reflns_limit_l_max 22
_diffrn_reflns_limit_l_min -22
_diffrn_reflns_number 59488
_diffrn_reflns_theta_full 28.28
_diffrn_reflns_theta_max 28.28
_diffrn_reflns_theta_min 2.83
_exptl_absorpt_coefficient_mu 2.009
_exptl_absorpt_correction_T_max 1.00000
_exptl_absorpt_correction_T_min 0.73714
_exptl_absorpt_correction_type multi-scan
_exptl_absorpt_process_details
;
CrysAlisPro, Agilent Technologies,
Version 1.171.36.28 (release 01-02-2013 CrysAlis171 .NET)
(compiled Feb  1 2013,16:14:44)
Empirical absorption correction using spherical harmonics,
 implemented in SCALE3 ABSPACK scaling algorithm.
;
_exptl_crystal_colour colourless
_exptl_crystal_density_diffrn 1.320
_exptl_crystal_density_method 'not measured'
_exptl_crystal_description plate
_exptl_crystal_F_000 3984
_exptl_crystal_size_max 0.4100
_exptl_crystal_size_mid 0.3600
_exptl_crystal_size_min 0.0400
_refine_diff_density_max 0.447
_refine_diff_density_min -0.440
_refine_diff_density_rms 0.061
_refine_ls_extinction_method none
_refine_ls_goodness_of_fit_ref 0.991
_refine_ls_hydrogen_treatment constr
_refine_ls_matrix_type full
_refine_ls_number_parameters 536
_refine_ls_number_reflns 11960
_refine_ls_number_restraints 0
_refine_ls_restrained_S_all 0.991
_refine_ls_R_factor_all 0.0425
_refine_ls_R_factor_gt 0.0324
_refine_ls_shift/su_max 0.003
_refine_ls_shift/su_mean 0.000
_refine_ls_structure_factor_coef Fsqd
_refine_ls_weighting_details 'calc w=1/[\s^2^(Fo^2^)+(0.0368P)^2^+12.8414P] where P=(Fo^2^+2Fc^2^)/3'
_refine_ls_weighting_scheme calc
_refine_ls_wR_factor_gt 0.0735
_refine_ls_wR_factor_ref 0.0776
_reflns_number_gt 10159
_reflns_number_total 11960
_reflns_threshold_expression >2sigma(I)
_cod_data_source_file om5b00395_si_003.cif
_cod_data_source_block Compound_8
_cod_depositor_comments 'Adding full bibliography for 4085916--4085926.cif.'
_cod_original_cell_volume 9636.2(5)
_cod_original_sg_symbol_H-M C2/c
_cod_database_code 4085923

loop_
_symmetry_equiv_pos_as_xyz
'x, y, z'
'-x, y, -z+1/2'
'x+1/2, y+1/2, z'
'-x+1/2, y+1/2, -z+1/2'
'-x, -y, -z'
'x, -y, z-1/2'
'-x+1/2, -y+1/2, -z'
'x+1/2, -y+1/2, z-1/2'

loop_
_atom_site_label
_atom_site_type_symbol
_atom_site_fract_x
_atom_site_fract_y
_atom_site_fract_z
_atom_site_U_iso_or_equiv
_atom_site_adp_type
_atom_site_occupancy
_atom_site_symmetry_multiplicity
_atom_site_calc_flag
_atom_site_refinement_flags
Br1 Br 0.147200(6) 0.558030(12) 0.246868(12) 0.02508(5) Uani 1 1 d .
Br2 Br 0.216479(5) 0.740647(14) 0.252382(12) 0.02624(5) Uani 1 1 d .
Fe1 Fe 0.154469(7) 0.711310(16) 0.227702(15) 0.01618(6) Uani 1 1 d .
C32 C 0.07302(4) 0.88322(11) 0.16778(10) 0.0134(3) Uani 1 1 d .
C22 C 0.15499(5) 0.85625(11) 0.41758(10) 0.0145(3) Uani 1 1 d .
C31 C 0.10319(4) 0.81853(11) 0.18928(10) 0.0129(3) Uani 1 1 d .
C33 C 0.07707(5) 0.96584(12) 0.13957(11) 0.0190(4) Uani 1 1 d .
H33 H 0.0984 0.9804 0.1337 0.023 Uiso 1 1 calc R
C16 C 0.11957(4) 0.83581(11) 0.34128(10) 0.0139(3) Uani 1 1 d .
H16 H 0.1070 0.8913 0.3210 0.017 Uiso 1 1 calc R
C21 C 0.15384(5) 0.91639(11) 0.47886(10) 0.0155(3) Uani 1 1 d .
C7 C 0.06518(5) 0.70521(12) 0.00278(11) 0.0175(3) Uani 1 1 d .
C37 C 0.04114(5) 0.86216(13) 0.17637(11) 0.0215(4) Uani 1 1 d .
H37 H 0.0382 0.8070 0.1950 0.026 Uiso 1 1 calc R
C30 C 0.08698(5) 0.69436(12) 0.34593(12) 0.0208(4) Uani 1 1 d .
H30 H 0.0976 0.6677 0.3129 0.025 Uiso 1 1 calc R
C4 C 0.05218(5) 0.84080(13) -0.14236(11) 0.0242(4) Uani 1 1 d .
H4 H 0.0426 0.8864 -0.1808 0.029 Uiso 1 1 calc R
C10 C 0.01972(6) 0.56033(16) -0.06298(15) 0.0361(5) Uani 1 1 d .
H10 H 0.0049 0.5122 -0.0851 0.043 Uiso 1 1 calc R
C3 C 0.09193(5) 0.83748(12) -0.09833(11) 0.0192(4) Uani 1 1 d .
C18 C 0.07966(5) 0.82026(12) 0.42257(11) 0.0184(4) Uani 1 1 d .
C9 C 0.04873(6) 0.55594(14) 0.01666(14) 0.0310(5) Uani 1 1 d .
H9 H 0.0534 0.5046 0.0482 0.037 Uiso 1 1 calc R
C6 C 0.03588(5) 0.70941(13) -0.07853(11) 0.0224(4) Uani 1 1 d .
C12 C 0.11232(6) 0.86490(12) -0.14352(12) 0.0250(4) Uani 1 1 d .
H12 H 0.1003 0.8852 -0.1994 0.030 Uiso 1 1 calc R
C5 C 0.02813(5) 0.78622(14) -0.13381(11) 0.0263(4) Uani 1 1 d .
H5 H 0.0037 0.7983 -0.1666 0.032 Uiso 1 1 calc R
C36 C 0.01359(5) 0.92358(15) 0.15706(13) 0.0301(5) Uani 1 1 d .
H36 H -0.0077 0.9096 0.1634 0.036 Uiso 1 1 calc R
C11 C 0.01318(5) 0.63658(15) -0.10889(13) 0.0318(5) Uani 1 1 d .
H11 H -0.0068 0.6400 -0.1614 0.038 Uiso 1 1 calc R
C8 C 0.07074(5) 0.62812(13) 0.04919(12) 0.0222(4) Uani 1 1 d .
H8 H 0.0897 0.6249 0.1034 0.027 Uiso 1 1 calc R
C2 C 0.11017(5) 0.80886(11) -0.01269(10) 0.0147(3) Uani 1 1 d .
C19 C 0.08807(5) 0.90948(12) 0.45471(11) 0.0199(4) Uani 1 1 d .
H19 H 0.0692 0.9407 0.4595 0.024 Uiso 1 1 calc R
C15 C 0.14805(5) 0.80762(11) 0.02334(11) 0.0176(3) Uani 1 1 d .
H15 H 0.1604 0.7891 0.0798 0.021 Uiso 1 1 calc R
C20 C 0.11985(5) 0.95121(12) 0.47801(11) 0.0188(4) Uani 1 1 d .
H20 H 0.1204 1.0087 0.4956 0.023 Uiso 1 1 calc R
C13 C 0.14964(6) 0.86253(13) -0.10729(13) 0.0271(4) Uani 1 1 d .
H13 H 0.1627 0.8802 -0.1386 0.033 Uiso 1 1 calc R
C34 C 0.04934(6) 1.02679(13) 0.12006(12) 0.0282(4) Uani 1 1 d .
H34 H 0.0521 1.0820 0.1013 0.034 Uiso 1 1 calc R
C35 C 0.01765(6) 1.00519(15) 0.12860(13) 0.0310(5) Uani 1 1 d .
H35 H -0.0010 1.0458 0.1151 0.037 Uiso 1 1 calc R
C27 C 0.05479(5) 0.77229(13) 0.44372(13) 0.0263(4) Uani 1 1 d .
H27 H 0.0436 0.7985 0.4758 0.032 Uiso 1 1 calc R
C29 C 0.06288(5) 0.64754(13) 0.36927(13) 0.0266(4) Uani 1 1 d .
H29 H 0.0577 0.5898 0.3524 0.032 Uiso 1 1 calc R
N2 N 0.12505(4) 0.79722(9) 0.26954(8) 0.0154(3) Uani 1 1 d .
N1 N 0.11131(4) 0.77767(10) 0.13045(9) 0.0158(3) Uani 1 1 d .
C17 C 0.09543(5) 0.78100(11) 0.37142(10) 0.0155(3) Uani 1 1 d .
C1 C 0.08832(5) 0.78621(11) 0.03927(10) 0.0151(3) Uani 1 1 d .
H1 H 0.0716 0.8346 0.0329 0.018 Uiso 1 1 calc R
C23 C 0.18827(5) 0.82022(11) 0.42845(11) 0.0168(3) Uani 1 1 d .
H23 H 0.1893 0.7798 0.3889 0.020 Uiso 1 1 calc R
C26 C 0.18632(5) 0.94219(12) 0.54553(11) 0.0191(4) Uani 1 1 d .
H26 H 0.1858 0.9850 0.5836 0.023 Uiso 1 1 calc R
C24 C 0.22002(5) 0.84387(12) 0.49760(11) 0.0195(4) Uani 1 1 d .
H24 H 0.2420 0.8182 0.5047 0.023 Uiso 1 1 calc R
C25 C 0.21918(5) 0.90552(12) 0.55616(11) 0.0200(4) Uani 1 1 d .
H25 H 0.2405 0.9219 0.6020 0.024 Uiso 1 1 calc R
C14 C 0.16773(5) 0.83341(12) -0.02307(12) 0.0237(4) Uani 1 1 d .
H14 H 0.1930 0.8313 0.0020 0.028 Uiso 1 1 calc R
C39 C 0.21535(5) 0.60597(12) -0.03761(11) 0.0202(4) Uani 1 1 d .
H39A H 0.2385 0.6148 0.0106 0.024 Uiso 1 1 calc R
H39B H 0.1983 0.6486 -0.0335 0.024 Uiso 1 1 calc R
C40 C 0.21999(5) 0.61973(13) -0.12138(12) 0.0242(4) Uani 1 1 d .
H40A H 0.2406 0.5861 -0.1199 0.029 Uiso 1 1 calc R
H40B H 0.1985 0.5988 -0.1691 0.029 Uiso 1 1 calc R
C51 C 0.16098(6) 0.37988(12) 0.09681(13) 0.0255(4) Uani 1 1 d .
H51A H 0.1361 0.4010 0.0724 0.031 Uiso 1 1 calc R
H51B H 0.1734 0.4065 0.1528 0.031 Uiso 1 1 calc R
C41 C 0.22587(6) 0.71492(14) -0.13542(14) 0.0304(4) Uani 1 1 d .
H41A H 0.2053 0.7482 -0.1378 0.046 Uiso 1 1 calc R
H41B H 0.2287 0.7214 -0.1885 0.046 Uiso 1 1 calc R
H41C H 0.2474 0.7355 -0.0889 0.046 Uiso 1 1 calc R
C38 C 0.20146(5) 0.51525(12) -0.03282(11) 0.0178(3) Uani 1 1 d .
H38A H 0.2209 0.4740 -0.0241 0.021 Uiso 1 1 calc R
H38B H 0.1818 0.5018 -0.0876 0.021 Uiso 1 1 calc R
C28 C 0.04659(6) 0.68695(14) 0.41779(14) 0.0296(4) Uani 1 1 d .
H28 H 0.0302 0.6560 0.4328 0.035 Uiso 1 1 calc R
C50 C 0.17980(5) 0.40572(11) 0.03919(11) 0.0199(4) Uani 1 1 d .
H50A H 0.1647 0.3874 -0.0189 0.024 Uiso 1 1 calc R
H50B H 0.2025 0.3740 0.0574 0.024 Uiso 1 1 calc R
C52 C 0.16099(6) 0.28171(13) 0.10666(13) 0.0285(4) Uani 1 1 d .
H52A H 0.1859 0.2616 0.1358 0.034 Uiso 1 1 calc R
H52B H 0.1508 0.2552 0.0502 0.034 Uiso 1 1 calc R
C53 C 0.13930(7) 0.25232(15) 0.15692(15) 0.0366(5) Uani 1 1 d .
H53A H 0.1493 0.2782 0.2130 0.055 Uiso 1 1 calc R
H53B H 0.1405 0.1901 0.1623 0.055 Uiso 1 1 calc R
H53C H 0.1144 0.2700 0.1272 0.055 Uiso 1 1 calc R
C47 C 0.25294(5) 0.48531(13) 0.15225(12) 0.0259(4) Uani 1 1 d .
H47A H 0.2511 0.4277 0.1732 0.031 Uiso 1 1 calc R
H47B H 0.2594 0.4789 0.1035 0.031 Uiso 1 1 calc R
C46 C 0.21656(5) 0.53150(12) 0.12403(11) 0.0198(4) Uani 1 1 d .
H46A H 0.2205 0.5935 0.1214 0.024 Uiso 1 1 calc R
H46B H 0.2071 0.5223 0.1674 0.024 Uiso 1 1 calc R
C48 C 0.28243(5) 0.53638(14) 0.22255(12) 0.0269(4) Uani 1 1 d .
H48A H 0.2755 0.5441 0.2704 0.032 Uiso 1 1 calc R
H48B H 0.2844 0.5936 0.2008 0.032 Uiso 1 1 calc R
N3 N 0.18795(4) 0.50237(9) 0.03759(9) 0.0166(3) Uani 1 1 d .
C49 C 0.31919(5) 0.49146(14) 0.25424(13) 0.0277(4) Uani 1 1 d .
H49A H 0.3177 0.4362 0.2789 0.042 Uiso 1 1 calc R
H49B H 0.3371 0.5270 0.2969 0.042 Uiso 1 1 calc R
H49C H 0.3260 0.4828 0.2070 0.042 Uiso 1 1 calc R
C42 C 0.15408(5) 0.55689(12) 0.02048(11) 0.0180(3) Uani 1 1 d .
H42A H 0.1610 0.6178 0.0265 0.022 Uiso 1 1 calc R
H42B H 0.1454 0.5437 0.0645 0.022 Uiso 1 1 calc R
C43 C 0.12259(5) 0.54438(12) -0.06724(11) 0.0201(4) Uani 1 1 d .
H43A H 0.1000 0.5444 -0.0593 0.024 Uiso 1 1 calc R
H43B H 0.1251 0.4875 -0.0890 0.024 Uiso 1 1 calc R
C44 C 0.11957(5) 0.61242(13) -0.13527(12) 0.0227(4) Uani 1 1 d .
H44A H 0.1216 0.6701 -0.1106 0.027 Uiso 1 1 calc R
H44B H 0.1395 0.6048 -0.1528 0.027 Uiso 1 1 calc R
C45 C 0.08366(6) 0.60536(17) -0.21372(13) 0.0348(5) Uani 1 1 d .
H45A H 0.0819 0.5491 -0.2395 0.052 Uiso 1 1 calc R
H45B H 0.0826 0.6496 -0.2545 0.052 Uiso 1 1 calc R
H45C H 0.0639 0.6130 -0.1966 0.052 Uiso 1 1 calc R

loop_
_atom_site_aniso_label
_atom_site_aniso_U_11
_atom_site_aniso_U_22
_atom_site_aniso_U_33
_atom_site_aniso_U_23
_atom_site_aniso_U_13
_atom_site_aniso_U_12
Br1 0.04038(12) 0.01802(9) 0.01999(9) 0.00623(7) 0.01548(8) 0.00987(8)
Br2 0.01977(9) 0.03575(12) 0.02387(10) -0.00198(8) 0.00956(7) 0.00673(8)
Fe1 0.01946(13) 0.01681(13) 0.01251(11) 0.00190(9) 0.00673(9) 0.00753(9)
C32 0.0135(8) 0.0161(8) 0.0090(7) -0.0011(6) 0.0029(6) 0.0025(6)
C22 0.0195(8) 0.0133(8) 0.0111(7) 0.0027(6) 0.0068(6) 0.0009(6)
C31 0.0142(8) 0.0117(8) 0.0131(7) -0.0007(6) 0.0059(6) -0.0005(6)
C33 0.0208(9) 0.0192(9) 0.0174(8) 0.0025(7) 0.0083(7) 0.0031(7)
C16 0.0168(8) 0.0133(8) 0.0112(7) 0.0009(6) 0.0052(6) 0.0048(6)
C21 0.0226(9) 0.0118(8) 0.0136(8) 0.0028(6) 0.0089(7) 0.0023(6)
C7 0.0143(8) 0.0252(9) 0.0150(8) -0.0033(7) 0.0079(6) 0.0014(7)
C37 0.0181(9) 0.0252(10) 0.0213(9) 0.0018(7) 0.0079(7) 0.0002(7)
C30 0.0218(9) 0.0183(9) 0.0219(9) -0.0011(7) 0.0087(7) 0.0032(7)
C4 0.0307(10) 0.0276(10) 0.0109(8) 0.0034(7) 0.0049(7) 0.0128(8)
C10 0.0296(11) 0.0422(13) 0.0417(13) -0.0135(10) 0.0199(10) -0.0178(10)
C3 0.0280(10) 0.0143(8) 0.0145(8) 0.0007(6) 0.0080(7) 0.0060(7)
C18 0.0188(8) 0.0201(9) 0.0164(8) 0.0014(7) 0.0071(7) 0.0042(7)
C9 0.0310(11) 0.0291(11) 0.0399(12) 0.0004(9) 0.0217(10) -0.0068(9)
C6 0.0168(9) 0.0337(11) 0.0173(8) -0.0046(7) 0.0076(7) 0.0008(7)
C12 0.0407(12) 0.0193(10) 0.0163(8) 0.0042(7) 0.0130(8) 0.0054(8)
C5 0.0203(9) 0.0399(12) 0.0138(8) -0.0020(8) 0.0020(7) 0.0095(8)
C36 0.0152(9) 0.0477(14) 0.0273(10) 0.0014(9) 0.0087(8) 0.0075(8)
C11 0.0174(9) 0.0508(14) 0.0248(10) -0.0100(9) 0.0063(8) -0.0072(9)
C8 0.0193(9) 0.0272(10) 0.0227(9) 0.0005(7) 0.0112(7) -0.0013(7)
C2 0.0214(8) 0.0098(8) 0.0118(7) -0.0011(6) 0.0056(6) 0.0026(6)
C19 0.0237(9) 0.0204(9) 0.0180(8) -0.0011(7) 0.0109(7) 0.0076(7)
C15 0.0222(9) 0.0131(8) 0.0159(8) -0.0002(6) 0.0062(7) 0.0000(7)
C20 0.0262(9) 0.0162(9) 0.0144(8) -0.0013(6) 0.0086(7) 0.0046(7)
C13 0.0402(12) 0.0230(10) 0.0269(10) 0.0033(8) 0.0227(9) -0.0019(8)
C34 0.0373(11) 0.0199(10) 0.0242(10) 0.0042(7) 0.0094(8) 0.0112(8)
C35 0.0293(11) 0.0370(12) 0.0242(10) 0.0003(8) 0.0081(8) 0.0205(9)
C27 0.0252(10) 0.0299(11) 0.0284(10) -0.0022(8) 0.0157(8) 0.0015(8)
C29 0.0268(10) 0.0179(10) 0.0352(11) -0.0016(8) 0.0126(9) -0.0005(8)
N2 0.0199(7) 0.0161(7) 0.0101(6) 0.0007(5) 0.0061(5) 0.0065(6)
N1 0.0173(7) 0.0193(8) 0.0096(6) 0.0010(5) 0.0042(5) 0.0069(6)
C17 0.0165(8) 0.0165(8) 0.0123(7) 0.0009(6) 0.0044(6) 0.0037(6)
C1 0.0163(8) 0.0185(9) 0.0094(7) 0.0006(6) 0.0042(6) 0.0050(6)
C23 0.0221(9) 0.0160(8) 0.0140(8) -0.0004(6) 0.0089(7) 0.0024(7)
C26 0.0264(9) 0.0163(9) 0.0149(8) -0.0018(6) 0.0087(7) -0.0010(7)
C24 0.0181(9) 0.0202(9) 0.0207(9) 0.0025(7) 0.0084(7) 0.0033(7)
C25 0.0207(9) 0.0210(9) 0.0160(8) 0.0002(7) 0.0051(7) -0.0030(7)
C14 0.0254(10) 0.0200(10) 0.0278(10) -0.0008(7) 0.0129(8) -0.0019(7)
C39 0.0199(9) 0.0215(9) 0.0185(8) -0.0021(7) 0.0071(7) -0.0022(7)
C40 0.0243(10) 0.0261(10) 0.0239(9) -0.0016(7) 0.0116(8) -0.0025(8)
C51 0.0374(11) 0.0189(10) 0.0263(10) -0.0009(7) 0.0192(9) -0.0003(8)
C41 0.0291(11) 0.0310(11) 0.0340(11) 0.0035(9) 0.0159(9) -0.0026(9)
C38 0.0204(9) 0.0206(9) 0.0136(8) -0.0025(6) 0.0082(7) 0.0015(7)
C28 0.0266(10) 0.0272(11) 0.0400(12) 0.0018(9) 0.0187(9) -0.0028(8)
C50 0.0261(9) 0.0144(9) 0.0191(8) -0.0038(6) 0.0092(7) 0.0011(7)
C52 0.0437(12) 0.0189(10) 0.0248(10) -0.0005(7) 0.0161(9) -0.0007(8)
C53 0.0518(14) 0.0276(12) 0.0315(11) 0.0030(9) 0.0180(10) -0.0077(10)
C47 0.0280(10) 0.0225(10) 0.0203(9) -0.0022(7) 0.0028(8) 0.0060(8)
C46 0.0242(9) 0.0196(9) 0.0125(8) -0.0036(6) 0.0043(7) 0.0015(7)
C48 0.0242(10) 0.0311(11) 0.0214(9) -0.0045(8) 0.0050(8) 0.0039(8)
N3 0.0206(7) 0.0148(7) 0.0143(7) -0.0021(5) 0.0071(6) 0.0023(6)
C49 0.0257(10) 0.0294(11) 0.0258(10) 0.0000(8) 0.0083(8) 0.0029(8)
C42 0.0210(9) 0.0165(9) 0.0184(8) -0.0019(6) 0.0100(7) 0.0034(7)
C43 0.0171(8) 0.0224(10) 0.0230(9) -0.0043(7) 0.0102(7) -0.0005(7)
C44 0.0218(9) 0.0218(10) 0.0211(9) -0.0027(7) 0.0054(7) 0.0056(7)
C45 0.0229(10) 0.0533(15) 0.0242(10) -0.0009(9) 0.0053(8) 0.0093(10)

loop_
_atom_type_symbol
_atom_type_description
_atom_type_scat_dispersion_real
_atom_type_scat_dispersion_imag
_atom_type_scat_source
C C 0.0033 0.0016 'International Tables Vol C Tables 4.2.6.8 and 6.1.1.4'
H H 0.0000 0.0000 'International Tables Vol C Tables 4.2.6.8 and 6.1.1.4'
N N 0.0061 0.0033 'International Tables Vol C Tables 4.2.6.8 and 6.1.1.4'
Fe Fe 0.3463 0.8444 'International Tables Vol C Tables 4.2.6.8 and 6.1.1.4'
Br Br -0.2901 2.4595 'International Tables Vol C Tables 4.2.6.8 and 6.1.1.4'

loop_
_geom_angle_atom_site_label_1
_geom_angle_atom_site_label_2
_geom_angle_atom_site_label_3
_geom_angle
N2 Fe1 N1 64.04(5)
N2 Fe1 Br2 121.07(4)
N1 Fe1 Br2 120.78(4)
N2 Fe1 Br1 117.11(4)
N1 Fe1 Br1 118.13(4)
Br2 Fe1 Br1 109.544(12)
C37 C32 C33 119.52(16)
C37 C32 C31 120.84(16)
C33 C32 C31 119.63(15)
C23 C22 C21 118.84(15)
C23 C22 C16 123.28(15)
C21 C22 C16 117.86(15)
N1 C31 N2 113.31(14)
N1 C31 C32 123.53(14)
N2 C31 C32 123.15(14)
C34 C33 C32 120.19(18)
C34 C33 H33 119.9
C32 C33 H33 119.9
N2 C16 C22 113.18(14)
N2 C16 C17 113.14(14)
C22 C16 C17 109.27(13)
N2 C16 H16 106.9
C22 C16 H16 106.9
C17 C16 H16 106.9
C26 C21 C22 119.17(16)
C26 C21 C20 117.80(15)
C22 C21 C20 122.99(15)
C8 C7 C6 118.36(17)
C8 C7 C1 122.14(15)
C6 C7 C1 119.40(16)
C32 C37 C36 119.96(18)
C32 C37 H37 120.0
C36 C37 H37 120.0
C29 C30 C17 120.94(17)
C29 C30 H30 119.5
C17 C30 H30 119.5
C5 C4 C3 127.73(17)
C5 C4 H4 116.1
C3 C4 H4 116.1
C11 C10 C9 119.3(2)
C11 C10 H10 120.4
C9 C10 H10 120.4
C12 C3 C2 119.22(17)
C12 C3 C4 118.01(16)
C2 C3 C4 122.76(17)
C27 C18 C17 118.85(17)
C27 C18 C19 118.46(16)
C17 C18 C19 122.69(17)
C10 C9 C8 120.0(2)
C10 C9 H9 120.0
C8 C9 H9 120.0
C11 C6 C7 119.00(19)
C11 C6 C5 118.00(17)
C7 C6 C5 122.99(18)
C13 C12 C3 121.56(17)
C13 C12 H12 119.2
C3 C12 H12 119.2
C4 C5 C6 127.16(18)
C4 C5 H5 116.4
C6 C5 H5 116.4
C35 C36 C37 120.29(19)
C35 C36 H36 119.9
C37 C36 H36 119.9
C10 C11 C6 121.66(19)
C10 C11 H11 119.2
C6 C11 H11 119.2
C9 C8 C7 121.66(18)
C9 C8 H8 119.2
C7 C8 H8 119.2
C15 C2 C3 118.46(16)
C15 C2 C1 121.88(14)
C3 C2 C1 119.53(15)
C20 C19 C18 127.39(17)
C20 C19 H19 116.3
C18 C19 H19 116.3
C14 C15 C2 121.42(16)
C14 C15 H15 119.3
C2 C15 H15 119.3
C19 C20 C21 127.17(16)
C19 C20 H20 116.4
C21 C20 H20 116.4
C12 C13 C14 119.36(18)
C12 C13 H13 120.3
C14 C13 H13 120.3
C35 C34 C33 119.90(19)
C35 C34 H34 120.1
C33 C34 H34 120.1
C36 C35 C34 120.15(18)
C36 C35 H35 119.9
C34 C35 H35 119.9
C28 C27 C18 121.32(18)
C28 C27 H27 119.3
C18 C27 H27 119.3
C28 C29 C30 119.91(19)
C28 C29 H29 120.0
C30 C29 H29 120.0
C31 N2 C16 120.05(14)
C31 N2 Fe1 91.97(10)
C16 N2 Fe1 147.97(11)
C31 N1 C1 121.16(14)
C31 N1 Fe1 90.68(10)
C1 N1 Fe1 147.58(11)
C30 C17 C18 119.14(17)
C30 C17 C16 121.97(15)
C18 C17 C16 118.80(15)
N1 C1 C2 112.05(14)
N1 C1 C7 112.27(14)
C2 C1 C7 110.52(13)
N1 C1 H1 107.2
C2 C1 H1 107.2
C7 C1 H1 107.2
C24 C23 C22 120.85(16)
C24 C23 H23 119.6
C22 C23 H23 119.6
C25 C26 C21 121.40(16)
C25 C26 H26 119.3
C21 C26 H26 119.3
C25 C24 C23 120.44(17)
C25 C24 H24 119.8
C23 C24 H24 119.8
C26 C25 C24 119.13(16)
C26 C25 H25 120.4
C24 C25 H25 120.4
C15 C14 C13 119.96(18)
C15 C14 H14 120.0
C13 C14 H14 120.0
C38 C39 C40 111.41(15)
C38 C39 H39A 109.3
C40 C39 H39A 109.3
C38 C39 H39B 109.3
C40 C39 H39B 109.3
H39A C39 H39B 108.0
C41 C40 C39 111.53(16)
C41 C40 H40A 109.3
C39 C40 H40A 109.3
C41 C40 H40B 109.3
C39 C40 H40B 109.3
H40A C40 H40B 108.0
C50 C51 C52 110.74(16)
C50 C51 H51A 109.5
C52 C51 H51A 109.5
C50 C51 H51B 109.5
C52 C51 H51B 109.5
H51A C51 H51B 108.1
C40 C41 H41A 109.5
C40 C41 H41B 109.5
H41A C41 H41B 109.5
C40 C41 H41C 109.5
H41A C41 H41C 109.5
H41B C41 H41C 109.5
C39 C38 N3 114.86(14)
C39 C38 H38A 108.6
N3 C38 H38A 108.6
C39 C38 H38B 108.6
N3 C38 H38B 108.6
H38A C38 H38B 107.5
C27 C28 C29 119.79(19)
C27 C28 H28 120.1
C29 C28 H28 120.1
C51 C50 N3 115.76(14)
C51 C50 H50A 108.3
N3 C50 H50A 108.3
C51 C50 H50B 108.3
N3 C50 H50B 108.3
H50A C50 H50B 107.4
C51 C52 C53 112.56(18)
C51 C52 H52A 109.1
C53 C52 H52A 109.1
C51 C52 H52B 109.1
C53 C52 H52B 109.1
H52A C52 H52B 107.8
C52 C53 H53A 109.5
C52 C53 H53B 109.5
H53A C53 H53B 109.5
C52 C53 H53C 109.5
H53A C53 H53C 109.5
H53B C53 H53C 109.5
C48 C47 C46 110.61(16)
C48 C47 H47A 109.5
C46 C47 H47A 109.5
C48 C47 H47B 109.5
C46 C47 H47B 109.5
H47A C47 H47B 108.1
C47 C46 N3 114.93(14)
C47 C46 H46A 108.5
N3 C46 H46A 108.5
C47 C46 H46B 108.5
N3 C46 H46B 108.5
H46A C46 H46B 107.5
C47 C48 C49 112.43(17)
C47 C48 H48A 109.1
C49 C48 H48A 109.1
C47 C48 H48B 109.1
C49 C48 H48B 109.1
H48A C48 H48B 107.9
C38 N3 C46 110.71(14)
C38 N3 C42 110.89(13)
C46 N3 C42 106.82(13)
C38 N3 C50 106.86(13)
C46 N3 C50 110.67(13)
C42 N3 C50 110.93(14)
C48 C49 H49A 109.5
C48 C49 H49B 109.5
H49A C49 H49B 109.5
C48 C49 H49C 109.5
H49A C49 H49C 109.5
H49B C49 H49C 109.5
N3 C42 C43 116.06(14)
N3 C42 H42A 108.3
C43 C42 H42A 108.3
N3 C42 H42B 108.3
C43 C42 H42B 108.3
H42A C42 H42B 107.4
C42 C43 C44 115.74(15)
C42 C43 H43A 108.3
C44 C43 H43A 108.3
C42 C43 H43B 108.3
C44 C43 H43B 108.3
H43A C43 H43B 107.4
C45 C44 C43 111.82(17)
C45 C44 H44A 109.3
C43 C44 H44A 109.3
C45 C44 H44B 109.3
C43 C44 H44B 109.3
H44A C44 H44B 107.9
C44 C45 H45A 109.5
C44 C45 H45B 109.5
H45A C45 H45B 109.5
C44 C45 H45C 109.5
H45A C45 H45C 109.5
H45B C45 H45C 109.5

loop_
_geom_bond_atom_site_label_1
_geom_bond_atom_site_label_2
_geom_bond_distance
Br1 Fe1 2.4130(3)
Br2 Fe1 2.3989(3)
Fe1 N2 2.0833(14)
Fe1 N1 2.1134(14)
C32 C37 1.387(2)
C32 C33 1.391(2)
C32 C31 1.495(2)
C22 C23 1.390(2)
C22 C21 1.410(2)
C22 C16 1.522(2)
C31 N1 1.331(2)
C31 N2 1.332(2)
C33 C34 1.390(3)
C33 H33 0.9300
C16 N2 1.454(2)
C16 C17 1.524(2)
C16 H16 0.9800
C21 C26 1.397(2)
C21 C20 1.463(2)
C7 C8 1.392(3)
C7 C6 1.410(2)
C7 C1 1.528(2)
C37 C36 1.390(3)
C37 H37 0.9300
C30 C29 1.389(3)
C30 C17 1.400(2)
C30 H30 0.9300
C4 C5 1.333(3)
C4 C3 1.466(3)
C4 H4 0.9300
C10 C11 1.374(3)
C10 C9 1.387(3)
C10 H10 0.9300
C3 C12 1.399(3)
C3 C2 1.412(2)
C18 C27 1.403(3)
C18 C17 1.406(2)
C18 C19 1.465(3)
C9 C8 1.387(3)
C9 H9 0.9300
C6 C11 1.404(3)
C6 C5 1.463(3)
C12 C13 1.373(3)
C12 H12 0.9300
C5 H5 0.9300
C36 C35 1.379(3)
C36 H36 0.9300
C11 H11 0.9300
C8 H8 0.9300
C2 C15 1.393(2)
C2 C1 1.521(2)
C19 C20 1.339(3)
C19 H19 0.9300
C15 C14 1.385(3)
C15 H15 0.9300
C20 H20 0.9300
C13 C14 1.394(3)
C13 H13 0.9300
C34 C35 1.382(3)
C34 H34 0.9300
C35 H35 0.9300
C27 C28 1.381(3)
C27 H27 0.9300
C29 C28 1.386(3)
C29 H29 0.9300
N1 C1 1.456(2)
C1 H1 0.9800
C23 C24 1.389(2)
C23 H23 0.9300
C26 C25 1.380(3)
C26 H26 0.9300
C24 C25 1.387(2)
C24 H24 0.9300
C25 H25 0.9300
C14 H14 0.9300
C39 C38 1.517(3)
C39 C40 1.528(3)
C39 H39A 0.9700
C39 H39B 0.9700
C40 C41 1.517(3)
C40 H40A 0.9700
C40 H40B 0.9700
C51 C50 1.516(3)
C51 C52 1.518(3)
C51 H51A 0.9700
C51 H51B 0.9700
C41 H41A 0.9600
C41 H41B 0.9600
C41 H41C 0.9600
C38 N3 1.518(2)
C38 H38A 0.9700
C38 H38B 0.9700
C28 H28 0.9300
C50 N3 1.524(2)
C50 H50A 0.9700
C50 H50B 0.9700
C52 C53 1.519(3)
C52 H52A 0.9700
C52 H52B 0.9700
C53 H53A 0.9600
C53 H53B 0.9600
C53 H53C 0.9600
C47 C48 1.518(3)
C47 C46 1.519(3)
C47 H47A 0.9700
C47 H47B 0.9700
C46 N3 1.523(2)
C46 H46A 0.9700
C46 H46B 0.9700
C48 C49 1.519(3)
C48 H48A 0.9700
C48 H48B 0.9700
N3 C42 1.524(2)
C49 H49A 0.9600
C49 H49B 0.9600
C49 H49C 0.9600
C42 C43 1.529(2)
C42 H42A 0.9700
C42 H42B 0.9700
C43 C44 1.529(3)
C43 H43A 0.9700
C43 H43B 0.9700
C44 C45 1.523(3)
C44 H44A 0.9700
C44 H44B 0.9700
C45 H45A 0.9600
C45 H45B 0.9600
C45 H45C 0.9600

loop_
_geom_torsion_atom_site_label_1
_geom_torsion_atom_site_label_2
_geom_torsion_atom_site_label_3
_geom_torsion_atom_site_label_4
_geom_torsion
C37 C32 C31 N1 106.8(2)
C33 C32 C31 N1 -73.8(2)
C37 C32 C31 N2 -74.4(2)
C33 C32 C31 N2 105.0(2)
C37 C32 C33 C34 -0.1(3)
C31 C32 C33 C34 -179.47(16)
C23 C22 C16 N2 -17.4(2)
C21 C22 C16 N2 161.01(14)
C23 C22 C16 C17 109.63(18)
C21 C22 C16 C17 -71.94(18)
C23 C22 C21 C26 4.0(2)
C16 C22 C21 C26 -174.49(15)
C23 C22 C21 C20 -173.66(16)
C16 C22 C21 C20 7.8(2)
C33 C32 C37 C36 -0.2(3)
C31 C32 C37 C36 179.21(16)
C5 C4 C3 C12 145.7(2)
C5 C4 C3 C2 -35.0(3)
C11 C10 C9 C8 0.1(3)
C8 C7 C6 C11 1.0(3)
C1 C7 C6 C11 -175.48(16)
C8 C7 C6 C5 -178.23(17)
C1 C7 C6 C5 5.2(3)
C2 C3 C12 C13 1.7(3)
C4 C3 C12 C13 -178.98(18)
C3 C4 C5 C6 -0.5(3)
C11 C6 C5 C4 -144.2(2)
C7 C6 C5 C4 35.1(3)
C32 C37 C36 C35 0.6(3)
C9 C10 C11 C6 2.2(3)
C7 C6 C11 C10 -2.8(3)
C5 C6 C11 C10 176.52(19)
C10 C9 C8 C7 -1.8(3)
C6 C7 C8 C9 1.2(3)
C1 C7 C8 C9 177.64(17)
C12 C3 C2 C15 -1.1(2)
C4 C3 C2 C15 179.65(17)
C12 C3 C2 C1 174.87(16)
C4 C3 C2 C1 -4.4(3)
C27 C18 C19 C20 146.4(2)
C17 C18 C19 C20 -33.8(3)
C3 C2 C15 C14 -0.2(3)
C1 C2 C15 C14 -176.05(16)
C18 C19 C20 C21 -1.8(3)
C26 C21 C20 C19 -142.77(19)
C22 C21 C20 C19 34.9(3)
C3 C12 C13 C14 -1.0(3)
C32 C33 C34 C35 -0.1(3)
C37 C36 C35 C34 -0.8(3)
C33 C34 C35 C36 0.5(3)
C17 C18 C27 C28 2.2(3)
C19 C18 C27 C28 -177.88(18)
C17 C30 C29 C28 0.6(3)
N1 C31 N2 C16 -179.53(15)
C32 C31 N2 C16 1.6(2)
N1 C31 N2 Fe1 -0.49(15)
C32 C31 N2 Fe1 -179.39(14)
C22 C16 N2 C31 -142.14(16)
C17 C16 N2 C31 92.87(18)
C22 C16 N2 Fe1 39.7(3)
C17 C16 N2 Fe1 -85.3(2)
N1 Fe1 N2 C31 0.31(10)
Br2 Fe1 N2 C31 112.10(9)
Br1 Fe1 N2 C31 -109.55(9)
N1 Fe1 N2 C16 178.8(2)
Br2 Fe1 N2 C16 -69.5(2)
Br1 Fe1 N2 C16 68.9(2)
N2 C31 N1 C1 174.01(15)
C32 C31 N1 C1 -7.1(3)
N2 C31 N1 Fe1 0.48(15)
C32 C31 N1 Fe1 179.38(14)
N2 Fe1 N1 C31 -0.31(10)
Br2 Fe1 N1 C31 -112.53(9)
Br1 Fe1 N1 C31 108.02(9)
N2 Fe1 N1 C1 -170.0(2)
Br2 Fe1 N1 C1 77.8(2)
Br1 Fe1 N1 C1 -61.6(2)
C29 C30 C17 C18 1.1(3)
C29 C30 C17 C16 -175.42(17)
C27 C18 C17 C30 -2.4(2)
C19 C18 C17 C30 177.67(16)
C27 C18 C17 C16 174.15(16)
C19 C18 C17 C16 -5.7(2)
N2 C16 C17 C30 14.1(2)
C22 C16 C17 C30 -112.96(17)
N2 C16 C17 C18 -162.38(14)
C22 C16 C17 C18 70.54(19)
C31 N1 C1 C2 130.33(16)
Fe1 N1 C1 C2 -61.8(3)
C31 N1 C1 C7 -104.60(18)
Fe1 N1 C1 C7 63.3(3)
C15 C2 C1 N1 9.1(2)
C3 C2 C1 N1 -166.69(15)
C15 C2 C1 C7 -116.92(17)
C3 C2 C1 C7 67.3(2)
C8 C7 C1 N1 -10.4(2)
C6 C7 C1 N1 166.04(15)
C8 C7 C1 C2 115.55(18)
C6 C7 C1 C2 -68.1(2)
C21 C22 C23 C24 -1.0(3)
C16 C22 C23 C24 177.39(16)
C22 C21 C26 C25 -4.7(3)
C20 C21 C26 C25 173.13(16)
C22 C23 C24 C25 -1.5(3)
C21 C26 C25 C24 2.2(3)
C23 C24 C25 C26 0.9(3)
C2 C15 C14 C13 0.9(3)
C12 C13 C14 C15 -0.3(3)
C38 C39 C40 C41 167.66(16)
C40 C39 C38 N3 -166.72(15)
C18 C27 C28 C29 -0.6(3)
C30 C29 C28 C27 -0.9(3)
C52 C51 C50 N3 -168.91(16)
C50 C51 C52 C53 -174.55(18)
C48 C47 C46 N3 162.32(16)
C46 C47 C48 C49 178.67(17)
C39 C38 N3 C46 -52.45(19)
C39 C38 N3 C42 65.94(18)
C39 C38 N3 C50 -173.04(14)
C47 C46 N3 C38 -58.2(2)
C47 C46 N3 C42 -179.07(16)
C47 C46 N3 C50 60.1(2)
C51 C50 N3 C38 -171.91(15)
C51 C50 N3 C46 67.5(2)
C51 C50 N3 C42 -50.9(2)
C38 N3 C42 C43 54.1(2)
C46 N3 C42 C43 174.79(15)
C50 N3 C42 C43 -64.52(19)
N3 C42 C43 C44 -98.52(19)
C42 C43 C44 C45 -168.68(16)
